data_2013131
loop_
_publ_author_name
'Sopkov\'a-de Oliveira Santos, Jana'
'Lancelot, Jean-Charles'
'Bouillon, Alexandre'
'Rault, Sylvain'

_publ_section_title
;
 2-(6-Bromopyridin-3-yl)-4,4,5,5-tetramethyl-1,3,2-dioxaborolane and
 (6-bromopyridin-3-yl)boronic acid, new bifunctional building blocks
 for combinatorial chemistry
;
_journal_issue 3
_journal_name_full 'Acta Crystallographica Section C'
_journal_page_first o111
_journal_page_last o113
_journal_paper_doi 10.1107/S0108270103000908
_journal_volume 59
_journal_year 2003
_chemical_formula_moiety 'C5 H5 B Br N O2'
_chemical_formula_sum 'C5 H5 B Br N O2'
_chemical_formula_weight 201.82
_chemical_melting_point 471
_chemical_name_systematic
;
(6-bromopyridin-3-yl)boronic acid
;
_space_group_IT_number 14
_symmetry_cell_setting monoclinic
_symmetry_space_group_name_Hall '-P 2ybc'
_symmetry_space_group_name_H-M 'P 1 21/c 1'
_atom_sites_solution_hydrogens geom
_atom_sites_solution_primary direct
_atom_sites_solution_secondary difmap
_audit_creation_method SHELXL97
_cell_angle_alpha 90
_cell_angle_beta 96.574(12)
_cell_angle_gamma 90
_cell_formula_units_Z 4
_cell_length_a 7.4991(9)
_cell_length_b 6.9178(5)
_cell_length_c 13.8251(15)
_cell_measurement_reflns_used 25
_cell_measurement_temperature 293(2)
_cell_measurement_theta_max 25
_cell_measurement_theta_min 18
_cell_volume 712.49(13)
_computing_cell_refinement 'CAD-4-PC Software (Enraf-Nonius, 1996)'
_computing_data_collection 'CAD-4-PC Software (Enraf-Nonius, 1996)'
_computing_data_reduction 'JANA98 (Pet\<r\'i\<cek & Du\<sek, 1998)'
_computing_molecular_graphics 'ORTEP-3 (Farrugia, 1997)'
_computing_publication_material SHELXL97
_computing_structure_refinement 'SHELXL97 (Sheldrick, 1997)'
_computing_structure_solution 'SHELXS97 (Sheldrick, 1990)'
_diffrn_ambient_temperature 293(2)
_diffrn_measured_fraction_theta_full 1.000
_diffrn_measured_fraction_theta_max 1.000
_diffrn_measurement_device_type 'Enraf-Nonius CAD4'
_diffrn_measurement_method \q/2\q
_diffrn_radiation_monochromator graphite
_diffrn_radiation_source 'fine-focus sealed tube'
_diffrn_radiation_type MoK\a
_diffrn_radiation_wavelength 0.71069
_diffrn_reflns_av_R_equivalents 0.041
_diffrn_reflns_av_sigmaI/netI 0.044
_diffrn_reflns_limit_h_max 10
_diffrn_reflns_limit_h_min -10
_diffrn_reflns_limit_k_max 9
_diffrn_reflns_limit_k_min 0
_diffrn_reflns_limit_l_max 19
_diffrn_reflns_limit_l_min 0
_diffrn_reflns_number 2150
_diffrn_reflns_theta_full 29.97
_diffrn_reflns_theta_max 29.97
_diffrn_reflns_theta_min 2.73
_diffrn_standards_decay_% 2.4
_diffrn_standards_interval_time 60
_diffrn_standards_number 3
_exptl_absorpt_coefficient_mu 5.699
_exptl_absorpt_correction_T_max 0.381
_exptl_absorpt_correction_T_min 0.073
_exptl_absorpt_correction_type gaussian
_exptl_absorpt_process_details '(JANA98; Pet\<r\'i\<cek & Du\<sek, 1998 )'
_exptl_crystal_colour 'dark white Grey'
_exptl_crystal_density_diffrn 1.881
_exptl_crystal_density_meas ?
_exptl_crystal_density_method 'not measured'
_exptl_crystal_description prism
_exptl_crystal_F_000 392
_exptl_crystal_size_max 0.65
_exptl_crystal_size_mid 0.40
_exptl_crystal_size_min 0.18
_refine_diff_density_max 0.62
_refine_diff_density_min -0.83
_refine_ls_extinction_method none
_refine_ls_goodness_of_fit_ref 1.027
_refine_ls_hydrogen_treatment constr
_refine_ls_matrix_type full
_refine_ls_number_parameters 93
_refine_ls_number_reflns 2071
_refine_ls_number_restraints 0
_refine_ls_restrained_S_all 1.027
_refine_ls_R_factor_all 0.099
_refine_ls_R_factor_gt 0.049
_refine_ls_shift/su_max <0.001
_refine_ls_shift/su_mean <0.001
_refine_ls_structure_factor_coef Fsqd
_refine_ls_weighting_details 'calc w = 1/[\s^2^(Fo^2^)+(0.0712P)^2^] where P=(Fo^2^+2Fc^2^)/3'
_refine_ls_weighting_scheme calc
_refine_ls_wR_factor_gt 0.111
_refine_ls_wR_factor_ref 0.129
_reflns_number_gt 1326
_reflns_number_total 2071
_reflns_threshold_expression I>2\s(I)
_cod_data_source_file fa1004.cif
_cod_data_source_block II
_cod_depositor_comments
;
The following automatic conversions were performed:
'_symmetry_cell_setting' value 'Monoclinic' changed to 'monoclinic'
according to '/home/saulius/struct/CIF-dictionaries/cif_core.dic'
dictionary named 'cif_core.dic' version 2.4.1 from
2010-06-29.

'_geom_bond_publ_flag' value 'YES' changed to 'yes' according
to '/home/saulius/struct/CIF-dictionaries/cif_core.dic' dictionary named
'cif_core.dic' version 2.4.1 from 2010-06-29 (3 times).

Automatic conversion script
Id: cif_fix_enum 1527 2010-12-29 10:47:43Z saulius 

The following automatic conversions were performed:

'_symmetry_cell_setting' value 'Monoclinic' changed to 'monoclinic'
according to /home/saulius/struct/CIF-dictionaries/cif_core.dic
dictionary named 'cif_core.dic' version 2.4.1 from
2010-06-29.

'_exptl_absorpt_correction_type' value 'Gaussian'
changed to 'gaussian' according to
/home/saulius/struct/CIF-dictionaries/cif_core.dic dictionary named
'cif_core.dic' version 2.4.1 from 2010-06-29.

'_geom_bond_publ_flag'
value 'YES' changed to 'yes' according to
/home/saulius/struct/CIF-dictionaries/cif_core.dic dictionary named
'cif_core.dic' version 2.4.1 from 2010-06-29 (3
times).

'_geom_angle_publ_flag' value 'YES' changed to 'yes'
according to /home/saulius/struct/CIF-dictionaries/cif_core.dic
dictionary named 'cif_core.dic' version 2.4.1 from 2010-06-29 (3
times).

Automatic conversion script
Id: cif_fix_values 1715 2011-07-08 13:25:40Z adriana 

The following automatic conversions were performed:

'_exptl_crystal_density_meas' value 'not measured' was changed to '?'
- the value is perceived as not measured.

Automatic conversion script
Id: cif_fix_values 3008 2015-01-20 13:52:24Z robertas 
;
_cod_original_sg_symbol_H-M 'P 21/c'
_cod_database_code 2013131
_cod_database_fobs_code 2013131

loop_
_symmetry_equiv_pos_as_xyz
'x, y, z'
'-x, y+1/2, -z+1/2'
'-x, -y, -z'
'x, -y-1/2, z-1/2'

loop_
_atom_site_label
_atom_site_fract_x
_atom_site_fract_y
_atom_site_fract_z
_atom_site_U_iso_or_equiv
_atom_site_adp_type
_atom_site_calc_flag
_atom_site_refinement_flags
_atom_site_occupancy
_atom_site_disorder_assembly
_atom_site_disorder_group
_atom_site_type_symbol
Br1 0.11277(7) 1.01578(6) 0.71020(3) 0.0592(2) Uani d . 1 . . Br
C2 0.2009(5) 0.7877(5) 0.6555(2) 0.0365(7) Uani d . 1 . . C
N1 0.3126(4) 0.6833(4) 0.71513(19) 0.0386(7) Uani d . 1 . . N
C6 0.3734(5) 0.5189(5) 0.6787(3) 0.0406(8) Uani d . 1 . . C
H6 0.4520 0.4436 0.7197 0.049 Uiso calc R 1 . . H
C5 0.3272(5) 0.4537(5) 0.5843(3) 0.0354(7) Uani d . 1 . . C
C4 0.2116(5) 0.5739(5) 0.5247(2) 0.0402(8) Uani d . 1 . . C
H4 0.1779 0.5395 0.4602 0.048 Uiso calc R 1 . . H
C3 0.1474(5) 0.7420(5) 0.5605(3) 0.0445(8) Uani d . 1 . . C
H3 0.0700 0.8221 0.5213 0.053 Uiso calc R 1 . . H
B 0.3973(6) 0.2559(6) 0.5458(3) 0.0382(8) Uani d . 1 . . B
O1 0.5286(4) 0.1495(3) 0.59621(16) 0.0420(6) Uani d . 1 . . O
H1 0.5675 0.2074 0.6459 0.063 Uiso calc R 1 . . H
O2 0.3193(4) 0.1942(4) 0.45869(17) 0.0527(7) Uani d . 1 . . O
H2 0.3723 0.0983 0.4420 0.079 Uiso calc R 1 . . H

loop_
_atom_site_aniso_label
_atom_site_aniso_U_11
_atom_site_aniso_U_22
_atom_site_aniso_U_33
_atom_site_aniso_U_12
_atom_site_aniso_U_13
_atom_site_aniso_U_23
Br1 0.0663(3) 0.0394(2) 0.0734(3) 0.0160(2) 0.0140(2) -0.00905(17)
C2 0.0370(19) 0.0257(15) 0.0475(18) 0.0023(14) 0.0083(15) -0.0007(13)
N1 0.0442(18) 0.0303(13) 0.0406(14) 0.0022(13) 0.0017(12) -0.0037(11)
C6 0.047(2) 0.0332(17) 0.0397(17) 0.0049(16) -0.0035(15) -0.0023(13)
C5 0.0364(19) 0.0285(15) 0.0407(17) -0.0032(14) 0.0027(14) -0.0026(13)
C4 0.043(2) 0.0362(17) 0.0393(17) -0.0011(16) -0.0029(15) -0.0038(14)
C3 0.044(2) 0.0386(18) 0.0484(19) 0.0063(17) -0.0054(16) 0.0022(15)
B 0.042(2) 0.0328(18) 0.0392(19) 0.0017(17) 0.0041(16) -0.0039(15)
O1 0.0527(16) 0.0340(12) 0.0384(12) 0.0066(12) 0.0016(11) -0.0072(9)
O2 0.0610(19) 0.0419(15) 0.0513(15) 0.0108(13) -0.0100(13) -0.0157(11)

loop_
_atom_type_symbol
_atom_type_description
_atom_type_scat_dispersion_real
_atom_type_scat_dispersion_imag
_atom_type_scat_source
C C 0.0033 0.0016 'International Tables Vol C Tables 4.2.6.8 and 6.1.1.4'
H H 0.0000 0.0000 'International Tables Vol C Tables 4.2.6.8 and 6.1.1.4'
N N 0.0061 0.0033 'International Tables Vol C Tables 4.2.6.8 and 6.1.1.4'
O O 0.0106 0.0060 'International Tables Vol C Tables 4.2.6.8 and 6.1.1.4'
B B 0.0013 0.0007 'International Tables Vol C Tables 4.2.6.8 and 6.1.1.4'
Br Br -0.2901 2.4595 'International Tables Vol C Tables 4.2.6.8 and 6.1.1.4'

loop_
_geom_angle_atom_site_label_1
_geom_angle_atom_site_label_2
_geom_angle_atom_site_label_3
_geom_angle
_geom_angle_publ_flag
N1 C2 C3 124.7(3) ?
N1 C2 Br1 115.4(2) ?
C3 C2 Br1 119.8(3) ?
C2 N1 C6 116.5(3) ?
N1 C6 C5 124.7(3) ?
N1 C6 H6 117.7 ?
C5 C6 H6 117.7 ?
C6 C5 C4 115.6(3) ?
C6 C5 B 122.8(3) ?
C4 C5 B 121.6(3) ?
C3 C4 C5 120.7(3) ?
C3 C4 H4 119.7 ?
C5 C4 H4 119.7 ?
C2 C3 C4 117.8(3) ?
C2 C3 H3 121.1 ?
C4 C3 H3 121.1 ?
O2 B O1 120.2(3) yes
O2 B C5 116.7(3) yes
O1 B C5 123.1(3) yes
B O1 H1 109.5 ?
B O2 H2 109.5 ?

loop_
_geom_bond_atom_site_label_1
_geom_bond_atom_site_label_2
_geom_bond_site_symmetry_2
_geom_bond_distance
_geom_bond_publ_flag
Br1 C2 . 1.901(3) ?
C2 N1 . 1.321(4) ?
C2 C3 . 1.366(5) ?
N1 C6 . 1.344(4) ?
C6 C5 . 1.386(5) ?
C6 H6 . 0.9300 ?
C5 C4 . 1.400(5) ?
C5 B . 1.580(5) yes
C4 C3 . 1.372(5) ?
C4 H4 . 0.9300 ?
C3 H3 . 0.9300 ?
B O2 . 1.347(4) yes
B O1 . 1.356(5) yes
O1 H1 . 0.8200 ?
O2 H2 . 0.8200 ?

loop_
_geom_hbond_atom_site_label_D
_geom_hbond_atom_site_label_H
_geom_hbond_atom_site_label_A
_geom_hbond_site_symmetry_A
_geom_hbond_distance_DH
_geom_hbond_distance_HA
_geom_hbond_distance_DA
_geom_hbond_angle_DHA
O2 H2 O1 3_656 0.82 1.96 2.780(3) 173
O1 H1 N1 2_646 0.82 2.03 2.750(3) 146

loop_
_cod_related_entry_id
_cod_related_entry_database
_cod_related_entry_code
1 ChemSpider 2043406
